data_4332429
loop_
_publ_author_name
'Gallant, Amanda J.'
'Chong, Jonathan H.'
'MacLachlan, Mark J.'

_publ_section_title
;
 Heptametallic Bowl-Shaped Complexes Derived from Conjugated Schiff-Base
 Macrocycles:&#x00A0; Synthesis, Characterization, and X-ray Crystal
 Structures
;
_journal_issue 14
_journal_name_full 'Inorganic Chemistry'
_journal_page_first 5248
_journal_page_last 5250
_journal_paper_doi 10.1021/ic060352s
_journal_volume 45
_journal_year 2006
_chemical_formula_sum 'C78 H103 N6 O31 S6 Zn7'
_chemical_formula_weight 2270.79
_chemical_name_systematic
;
 ?
;
_space_group_IT_number 2
_symmetry_cell_setting triclinic
_symmetry_space_group_name_Hall '-P 1'
_symmetry_space_group_name_H-M 'P -1'
_atom_sites_solution_hydrogens geom
_atom_sites_solution_primary direct
_atom_sites_solution_secondary difmap
_audit_creation_method SHELXL-97
_cell_angle_alpha 118.824(3)
_cell_angle_beta 93.440(3)
_cell_angle_gamma 90.154(3)
_cell_formula_units_Z 2
_cell_length_a 12.0360(11)
_cell_length_b 26.181(3)
_cell_length_c 26.547(3)
_cell_measurement_reflns_used 60844
_cell_measurement_temperature 173(2)
_cell_measurement_theta_max 26.02
_cell_measurement_theta_min 2.21
_cell_volume 7310.9(14)
_computing_structure_refinement 'SHELXL-97 (Sheldrick, 1997)'
_diffrn_ambient_temperature 173(2)
_diffrn_measured_fraction_theta_full 0.939
_diffrn_measured_fraction_theta_max 0.939
_diffrn_radiation_monochromator graphite
_diffrn_radiation_source 'fine-focus sealed tube'
_diffrn_radiation_type MoK\a
_diffrn_radiation_wavelength 0.71073
_diffrn_reflns_av_R_equivalents 0.0756
_diffrn_reflns_av_sigmaI/netI 0.1164
_diffrn_reflns_limit_h_max 14
_diffrn_reflns_limit_h_min -14
_diffrn_reflns_limit_k_max 32
_diffrn_reflns_limit_k_min -32
_diffrn_reflns_limit_l_max 31
_diffrn_reflns_limit_l_min -32
_diffrn_reflns_number 60844
_diffrn_reflns_theta_full 26.02
_diffrn_reflns_theta_max 26.02
_diffrn_reflns_theta_min 2.21
_exptl_absorpt_coefficient_mu 1.267
_exptl_absorpt_correction_T_max 1.0000
_exptl_absorpt_correction_T_min 0.7855
_exptl_absorpt_correction_type multi-scan
_exptl_crystal_colour orange
_exptl_crystal_density_diffrn 1.031
_exptl_crystal_density_meas ?
_exptl_crystal_density_method 'not measured'
_exptl_crystal_description prism
_exptl_crystal_F_000 2332
_exptl_crystal_size_max 0.50
_exptl_crystal_size_mid 0.30
_exptl_crystal_size_min 0.20
_refine_diff_density_max 0.891
_refine_diff_density_min -0.737
_refine_diff_density_rms 0.120
_refine_ls_extinction_method none
_refine_ls_goodness_of_fit_ref 0.962
_refine_ls_hydrogen_treatment mixed
_refine_ls_matrix_type full
_refine_ls_number_parameters 1202
_refine_ls_number_reflns 27033
_refine_ls_number_restraints 0
_refine_ls_restrained_S_all 0.962
_refine_ls_R_factor_all 0.1035
_refine_ls_R_factor_gt 0.0731
_refine_ls_shift/su_max 0.001
_refine_ls_shift/su_mean 0.000
_refine_ls_structure_factor_coef Fsqd
_refine_ls_weighting_details 'calc w=1/[\s^2^(Fo^2^)+(0.1089P)^2^+0.0000P] where P=(Fo^2^+2Fc^2^)/3'
_refine_ls_weighting_scheme calc
_refine_ls_wR_factor_gt 0.1832
_refine_ls_wR_factor_ref 0.2056
_reflns_number_gt 17491
_reflns_number_total 27033
_reflns_threshold_expression >2sigma(I)
_cod_data_source_file ic060352ssup1.cif
_cod_data_source_block mm012sq2
_cod_depositor_comments
;
The following automatic conversions were performed:

'_exptl_crystal_density_meas' value 'not measured' was changed to '?'
- the value is perceived as not measured.

Automatic conversion script
Id: cif_fix_values 3008 2015-01-20 13:52:24Z robertas 
;
_cod_database_code 4332429

loop_
_symmetry_equiv_pos_as_xyz
'x, y, z'
'-x, -y, -z'

loop_
_atom_site_label
_atom_site_type_symbol
_atom_site_fract_x
_atom_site_fract_y
_atom_site_fract_z
_atom_site_U_iso_or_equiv
_atom_site_adp_type
_atom_site_occupancy
_atom_site_symmetry_multiplicity
_atom_site_calc_flag
_atom_site_refinement_flags
_atom_site_disorder_assembly
_atom_site_disorder_group
Zn4 Zn 0.59059(5) 0.08759(3) 0.77300(3) 0.03184(15) Uani 1 1 d . A .
Zn3 Zn 0.74052(5) 0.12824(3) 0.68712(2) 0.03009(14) Uani 1 1 d . . .
Zn6 Zn 0.59469(5) 0.18877(3) 0.91043(2) 0.03064(15) Uani 1 1 d . A .
Zn5 Zn 0.58879(5) 0.22371(3) 0.80614(3) 0.03199(15) Uani 1 1 d . . .
Zn2 Zn 0.71457(5) 0.32662(3) 0.94386(3) 0.03047(14) Uani 1 1 d . . .
Zn1 Zn 0.71247(5) 0.05557(3) 0.88148(3) 0.03005(14) Uani 1 1 d . . .
Zn7 Zn 0.39944(5) 0.16280(3) 0.82692(3) 0.03543(16) Uani 1 1 d . A .
O11 O 0.8507(4) 0.57180(17) 1.17225(17) 0.0442(10) Uani 1 1 d . . .
O12 O 0.8692(3) 0.60213(16) 1.09163(18) 0.0421(9) Uani 1 1 d . . .
O9 O 0.8318(3) -0.17103(16) 0.90889(18) 0.0406(9) Uani 1 1 d . . .
O8 O 0.8719(3) -0.00037(19) 0.41712(16) 0.0447(10) Uani 1 1 d . . .
O1 O 0.7075(3) 0.07098(15) 0.71662(15) 0.0298(7) Uani 1 1 d . A .
O10 O 0.8627(3) -0.08875(17) 1.01592(17) 0.0412(9) Uani 1 1 d . . .
O7 O 0.8697(4) 0.10842(19) 0.44055(17) 0.0493(11) Uani 1 1 d . . .
O5 O 0.7079(3) 0.28908(15) 0.85653(15) 0.0307(8) Uani 1 1 d . . .
O6 O 0.7036(3) 0.21004(15) 0.74885(15) 0.0313(8) Uani 1 1 d . A .
O3 O 0.7156(3) 0.14377(15) 0.92802(15) 0.0310(8) Uani 1 1 d . . .
O2 O 0.7084(3) 0.04547(16) 0.80017(16) 0.0343(8) Uani 1 1 d . . .
O4 O 0.7152(3) 0.25303(15) 0.95340(15) 0.0296(7) Uani 1 1 d . A .
N6 N 0.8046(3) 0.39685(19) 0.94420(19) 0.0330(10) Uani 1 1 d . . .
N1 N 0.8112(4) 0.16788(19) 0.64285(18) 0.0326(9) Uani 1 1 d . . .
N2 N 0.8137(3) 0.0576(2) 0.61862(17) 0.0315(9) Uani 1 1 d . A .
N3 N 0.8011(3) -0.0219(2) 0.84741(19) 0.0330(9) Uani 1 1 d . . .
C41 C 0.8373(4) 0.2647(2) 0.7263(2) 0.0322(11) Uani 1 1 d . A .
N4 N 0.8085(3) 0.05915(19) 0.95404(19) 0.0324(9) Uani 1 1 d . . .
C32 C 0.8367(4) 0.5029(2) 1.0166(2) 0.0330(11) Uani 1 1 d . . .
H32 H 0.8374 0.5145 0.9885 0.040 Uiso 1 1 calc R . .
C37 C 0.7712(4) 0.3001(2) 0.8236(2) 0.0311(11) Uani 1 1 d . . .
N5 N 0.8098(4) 0.36615(18) 1.02447(19) 0.0332(10) Uani 1 1 d . A .
C6 C 0.8578(4) 0.0398(2) 0.4740(2) 0.0367(12) Uani 1 1 d . . .
C4 C 0.8427(4) 0.0251(3) 0.5160(2) 0.0348(12) Uani 1 1 d . . .
H4 H 0.8417 -0.0139 0.5073 0.042 Uiso 1 1 calc R . .
C5 C 0.8573(5) 0.0983(3) 0.4858(2) 0.0391(13) Uani 1 1 d . . .
C33 C 0.8465(4) 0.5277(2) 1.1171(3) 0.0363(12) Uani 1 1 d . . .
C1 C 0.8274(5) 0.1272(3) 0.5855(2) 0.0363(12) Uani 1 1 d . . .
C18 C 0.8374(4) -0.0127(2) 0.9899(2) 0.0336(11) Uani 1 1 d . . .
H18 H 0.8425 0.0162 1.0284 0.040 Uiso 1 1 calc R . .
C7 C 0.8548(4) 0.0139(2) 0.6206(2) 0.0315(11) Uani 1 1 d . . .
H7 H 0.8934 -0.0117 0.5893 0.038 Uiso 1 1 calc R A .
C3 C 0.8433(5) 0.1420(3) 0.5417(2) 0.0438(14) Uani 1 1 d . . .
H3 H 0.8444 0.1809 0.5502 0.053 Uiso 1 1 calc R . .
C8 C 0.8469(4) 0.0004(2) 0.6671(2) 0.0303(11) Uani 1 1 d . . .
C50 C 0.9241(5) -0.0761(3) 1.1079(3) 0.0478(15) Uani 1 1 d . . .
H50A H 0.9473 -0.0481 1.1469 0.072 Uiso 1 1 calc R . .
H50B H 0.9828 -0.1026 1.0910 0.072 Uiso 1 1 calc R . .
H50C H 0.8587 -0.0975 1.1074 0.072 Uiso 1 1 calc R . .
C30 C 0.8206(4) 0.4430(2) 1.0004(2) 0.0323(11) Uani 1 1 d . . .
C36 C 0.8357(4) 0.3528(2) 0.8427(2) 0.0364(12) Uani 1 1 d . . .
C17 C 0.8219(4) -0.0997(3) 0.8749(3) 0.0394(13) Uani 1 1 d . . .
H17 H 0.8199 -0.1285 0.8365 0.047 Uiso 1 1 calc R . .
C34 C 0.8512(4) 0.5435(2) 1.0737(3) 0.0354(12) Uani 1 1 d . . .
C20 C 0.8454(4) -0.0698(2) 0.9761(3) 0.0370(12) Uani 1 1 d . . .
C21 C 0.8579(4) 0.1047(2) 0.9971(2) 0.0341(11) Uani 1 1 d . . .
H21 H 0.9019 0.0988 1.0237 0.041 Uiso 1 1 calc R . .
C2 C 0.8287(4) 0.0697(2) 0.5729(2) 0.0342(12) Uani 1 1 d . A .
C19 C 0.8326(5) -0.1148(2) 0.9179(3) 0.0376(12) Uani 1 1 d . . .
C35 C 0.8459(4) 0.3990(2) 0.9014(2) 0.0338(11) Uani 1 1 d . . .
C29 C 0.8213(4) 0.4275(2) 1.0439(2) 0.0330(11) Uani 1 1 d . A .
C47 C 0.8088(6) -0.2154(2) 0.8506(3) 0.0462(14) Uani 1 1 d . . .
H47A H 0.8696 -0.2173 0.8275 0.055 Uiso 1 1 calc R . .
H47B H 0.7411 -0.2075 0.8343 0.055 Uiso 1 1 calc R . .
C25 C 0.7826(4) 0.2401(2) 0.9867(2) 0.0315(11) Uani 1 1 d . . .
C28 C 0.8555(5) 0.3430(2) 1.0517(2) 0.0372(12) Uani 1 1 d . . .
H28 H 0.8968 0.3675 1.0859 0.045 Uiso 1 1 calc R A .
C31 C 0.8326(5) 0.4691(2) 1.1014(2) 0.0371(12) Uani 1 1 d . . .
H31 H 0.8309 0.4579 1.1297 0.045 Uiso 1 1 calc R A .
C22 C 0.8504(4) 0.1632(2) 1.0071(2) 0.0337(11) Uani 1 1 d . . .
C15 C 0.8141(4) -0.0411(2) 0.8887(3) 0.0364(12) Uani 1 1 d . . .
C10 C 0.9122(5) -0.0441(3) 0.6670(3) 0.0447(14) Uani 1 1 d . . .
H10 H 0.9583 -0.0638 0.6370 0.054 Uiso 1 1 calc R A .
C53 C 0.8957(5) 0.6179(3) 1.0490(3) 0.0403(13) Uani 1 1 d . . .
H53A H 0.8324 0.6095 1.0214 0.048 Uiso 1 1 calc R A .
H53B H 0.9583 0.5962 1.0284 0.048 Uiso 1 1 calc R . .
C27 C 0.8497(5) 0.2818(2) 1.0344(3) 0.0382(12) Uani 1 1 d . . .
C39 C 0.7698(4) 0.2562(2) 0.7643(2) 0.0324(11) Uani 1 1 d . A .
C13 C 0.8420(4) -0.0297(2) 0.7563(2) 0.0345(11) Uani 1 1 d . . .
C16 C 0.8213(4) 0.0027(2) 0.9458(2) 0.0309(11) Uani 1 1 d . . .
C9 C 0.7758(4) 0.0303(2) 0.7135(2) 0.0287(10) Uani 1 1 d . . .
C46 C 0.8837(6) -0.0956(3) 0.3407(3) 0.060(2) Uani 1 1 d . . .
H46A H 0.8869 -0.1361 0.3302 0.089 Uiso 1 1 calc R . .
H46B H 0.9499 -0.0837 0.3300 0.089 Uiso 1 1 calc R . .
H46C H 0.8196 -0.0898 0.3209 0.089 Uiso 1 1 calc R . .
C23 C 0.7840(4) 0.1803(2) 0.9732(2) 0.0302(11) Uani 1 1 d . . .
C12 C 0.9101(5) -0.0591(3) 0.7087(3) 0.0423(13) Uani 1 1 d . . .
H12 H 0.9539 -0.0892 0.7066 0.051 Uiso 1 1 calc R . .
C49 C 0.8983(5) -0.0451(3) 1.0741(3) 0.0410(13) Uani 1 1 d . . .
H49A H 0.8397 -0.0178 1.0911 0.049 Uiso 1 1 calc R . .
H49B H 0.9639 -0.0235 1.0740 0.049 Uiso 1 1 calc R . .
C14 C 0.8490(5) -0.0473(2) 0.8003(2) 0.0355(12) Uani 1 1 d . . .
C42 C 0.8507(5) 0.2215(3) 0.6669(2) 0.0366(12) Uani 1 1 d . . .
C38 C 0.8990(6) 0.3592(3) 0.8031(3) 0.0463(15) Uani 1 1 d . . .
H38 H 0.9424 0.3932 0.8158 0.056 Uiso 1 1 calc R A .
C54 C 0.9245(6) 0.6820(3) 1.0805(3) 0.0530(16) Uani 1 1 d . . .
H54A H 0.9427 0.6946 1.0533 0.079 Uiso 1 1 calc R . .
H54B H 0.9873 0.6897 1.1075 0.079 Uiso 1 1 calc R . .
H54C H 0.8620 0.7029 1.1007 0.079 Uiso 1 1 calc R . .
C45 C 0.8753(5) -0.0601(3) 0.4042(3) 0.0446(14) Uani 1 1 d . . .
H45A H 0.8083 -0.0714 0.4155 0.054 Uiso 1 1 calc R . .
H45B H 0.9392 -0.0658 0.4247 0.054 Uiso 1 1 calc R . .
C26 C 0.9174(6) 0.2630(3) 1.0681(3) 0.0546(17) Uani 1 1 d . . .
H26 H 0.9617 0.2903 1.0998 0.066 Uiso 1 1 calc R A .
C24 C 0.9181(5) 0.2057(3) 1.0546(3) 0.0446(14) Uani 1 1 d . . .
H24 H 0.9634 0.1943 1.0768 0.054 Uiso 1 1 calc R . .
C48 C 0.7954(7) -0.2725(3) 0.8520(3) 0.0606(18) Uani 1 1 d . . .
H48A H 0.7814 -0.3039 0.8134 0.091 Uiso 1 1 calc R . .
H48B H 0.7340 -0.2703 0.8743 0.091 Uiso 1 1 calc R . .
H48C H 0.8623 -0.2792 0.8691 0.091 Uiso 1 1 calc R . .
C43 C 0.8508(6) 0.1657(3) 0.4497(3) 0.0534(16) Uani 1 1 d . . .
H43A H 0.9061 0.1930 0.4781 0.064 Uiso 1 1 calc R . .
H43B H 0.7777 0.1777 0.4639 0.064 Uiso 1 1 calc R . .
C11 C 0.7754(4) 0.0155(2) 0.7585(2) 0.0301(11) Uani 1 1 d . . .
C40 C 0.8988(5) 0.3174(2) 0.7469(3) 0.0424(14) Uani 1 1 d . A .
H40 H 0.9400 0.3238 0.7218 0.051 Uiso 1 1 calc R . .
C51 C 0.8379(6) 0.5564(3) 1.2171(3) 0.0518(16) Uani 1 1 d . . .
H51A H 0.9023 0.5357 1.2202 0.062 Uiso 1 1 calc R . .
H51B H 0.7723 0.5310 1.2075 0.062 Uiso 1 1 calc R . .
C52 C 0.8264(8) 0.6117(3) 1.2741(3) 0.074(2) Uani 1 1 d . . .
H52A H 0.8162 0.6014 1.3038 0.111 Uiso 1 1 calc R . .
H52B H 0.7632 0.6323 1.2706 0.111 Uiso 1 1 calc R . .
H52C H 0.8925 0.6361 1.2839 0.111 Uiso 1 1 calc R . .
C44 C 0.8584(9) 0.1653(4) 0.3929(3) 0.077(2) Uani 1 1 d . . .
H44A H 0.8456 0.2037 0.3981 0.116 Uiso 1 1 calc R . .
H44B H 0.8032 0.1383 0.3651 0.116 Uiso 1 1 calc R . .
H44C H 0.9311 0.1537 0.3794 0.116 Uiso 1 1 calc R . .
O13 O 0.3236(3) 0.21537(19) 0.80293(18) 0.0430(9) Uani 1 1 d . . .
O16 O 0.3288(3) 0.18439(18) 0.89972(18) 0.0409(9) Uani 1 1 d . . .
O18 O 0.3239(3) 0.08708(18) 0.77296(18) 0.0422(9) Uani 1 1 d . . .
O14 O 0.4637(3) 0.26301(18) 0.78908(18) 0.0415(9) Uani 1 1 d . A .
O17 O 0.4665(3) 0.02895(17) 0.73531(18) 0.0427(9) Uani 1 1 d . . .
O15 O 0.4747(3) 0.20468(18) 0.96331(17) 0.0398(9) Uani 1 1 d . . .
C57 C 0.3733(5) 0.2012(3) 0.9493(3) 0.0405(13) Uani 1 1 d . . .
C55 C 0.3605(5) 0.2521(3) 0.7898(2) 0.0384(13) Uani 1 1 d . A .
C59 C 0.3644(4) 0.0384(3) 0.7411(3) 0.0386(13) Uani 1 1 d . . .
C60 C 0.2841(6) -0.0124(3) 0.7057(3) 0.0586(18) Uani 1 1 d . . .
H60A H 0.2092 0.0001 0.7134 0.088 Uiso 1 1 calc R A .
H60B H 0.2978 -0.0427 0.7155 0.088 Uiso 1 1 calc R . .
H60C H 0.2942 -0.0270 0.6655 0.088 Uiso 1 1 calc R . .
C58 C 0.2931(5) 0.2165(4) 0.9961(3) 0.0596(19) Uani 1 1 d . . .
H58A H 0.2180 0.2119 0.9798 0.089 Uiso 1 1 calc R A .
H58B H 0.3073 0.2562 1.0256 0.089 Uiso 1 1 calc R . .
H58C H 0.3033 0.1910 1.0125 0.089 Uiso 1 1 calc R . .
C56 C 0.2781(6) 0.2862(4) 0.7744(4) 0.068(2) Uani 1 1 d . . .
H56A H 0.3172 0.3126 0.7656 0.101 Uiso 1 1 calc R A .
H56B H 0.2335 0.3079 0.8063 0.101 Uiso 1 1 calc R . .
H56C H 0.2308 0.2599 0.7414 0.101 Uiso 1 1 calc R . .
O22 O 0.5712(3) 0.36561(17) 0.97055(18) 0.0442(10) Uani 1 1 d . . .
O24 O 0.5696(3) 0.02501(19) 0.8921(2) 0.0461(10) Uani 1 1 d . . .
O20 O 0.5900(3) 0.11474(19) 0.64078(17) 0.0442(10) Uani 1 1 d . . .
O23 O 0.5090(3) 0.08761(18) 0.86422(19) 0.0422(9) Uani 1 1 d . . .
O19 O 0.5105(3) 0.13447(18) 0.72160(17) 0.0411(9) Uani 1 1 d . A .
O21 O 0.5090(3) 0.27691(17) 0.90672(18) 0.0422(9) Uani 1 1 d . . .
C63 C 0.4922(4) 0.3272(2) 0.9424(3) 0.0382(12) Uani 1 1 d . . .
C65 C 0.4904(5) 0.0499(2) 0.8789(3) 0.0385(13) Uani 1 1 d . . .
C61 C 0.5054(4) 0.1229(3) 0.6699(2) 0.0410(13) Uani 1 1 d . . .
C64 C 0.3745(5) 0.3479(3) 0.9552(4) 0.075(3) Uani 1 1 d . . .
H64A H 0.3770 0.3880 0.9848 0.113 Uiso 1 1 calc R . .
H64B H 0.3361 0.3245 0.9679 0.113 Uiso 1 1 calc R . .
H64C H 0.3359 0.3444 0.9209 0.113 Uiso 1 1 calc R . .
C66 C 0.3721(5) 0.0358(4) 0.8842(4) 0.073(2) Uani 1 1 d . . .
H66A H 0.3708 0.0060 0.8954 0.110 Uiso 1 1 calc R . .
H66B H 0.3305 0.0221 0.8478 0.110 Uiso 1 1 calc R . .
H66C H 0.3393 0.0702 0.9128 0.110 Uiso 1 1 calc R . .
C62 C 0.3935(6) 0.1176(7) 0.6404(4) 0.114(5) Uani 1 1 d . . .
H62A H 0.4018 0.1089 0.6013 0.170 Uiso 1 1 calc R . .
H62B H 0.3563 0.1537 0.6602 0.170 Uiso 1 1 calc R . .
H62C H 0.3504 0.0868 0.6405 0.170 Uiso 1 1 calc R . .
O99 O 0.5643(3) 0.16659(15) 0.83070(15) 0.0293(7) Uani 1 1 d . A .
S101 S 0.95780(13) 0.18434(7) 0.79804(7) 0.0358(5) Uani 0.849(5) 1 d P A 1
O101 O 0.9076(3) 0.14472(18) 0.73872(16) 0.0410(9) Uani 1 1 d . A 1
C101 C 1.0817(5) 0.1535(4) 0.8065(3) 0.0572(18) Uani 1 1 d . A 1
H10A H 1.1355 0.1560 0.7825 0.086 Uiso 1 1 calc R A 1
H10B H 1.0673 0.1133 0.7956 0.086 Uiso 1 1 calc R A 1
H10C H 1.1103 0.1742 0.8461 0.086 Uiso 1 1 calc R A 1
C102 C 0.8803(5) 0.1726(4) 0.8459(3) 0.0579(18) Uani 1 1 d . A 1
H10D H 0.8075 0.1877 0.8470 0.087 Uiso 1 1 calc R A 1
H10E H 0.9175 0.1921 0.8837 0.087 Uiso 1 1 calc R A 1
H10F H 0.8738 0.1315 0.8330 0.087 Uiso 1 1 calc R A 1
S151 S 0.5413(2) -0.13920(13) 0.93131(13) 0.0669(11) Uani 0.793(9) 1 d P B 1
C151 C 0.4132(8) -0.1388(6) 0.9598(5) 0.104(4) Uani 1 1 d . B 1
H15A H 0.4068 -0.1721 0.9657 0.156 Uiso 1 1 calc R B 1
H15B H 0.3535 -0.1405 0.9334 0.156 Uiso 1 1 calc R B 1
H15C H 0.4093 -0.1038 0.9960 0.156 Uiso 1 1 calc R B 1
O151 O 0.5289(10) -0.1875(6) 0.8742(6) 0.190(5) Uani 1 1 d . B 1
C152 C 0.5314(13) -0.0792(9) 0.9218(13) 0.238(14) Uani 1 1 d . B 1
H15D H 0.5978 -0.0744 0.9060 0.358 Uiso 1 1 calc R B 1
H15E H 0.5227 -0.0452 0.9583 0.358 Uiso 1 1 calc R B 1
H15F H 0.4680 -0.0843 0.8958 0.358 Uiso 1 1 calc R B 1
S251 S 1.1352(4) -0.1350(2) 0.83179(19) 0.1189(19) Uani 0.795(9) 1 d P C 1
O251 O 1.2096(10) -0.0964(4) 0.8809(4) 0.148(4) Uani 1 1 d . C 1
C251 C 1.181(2) -0.2048(6) 0.8081(6) 0.192(10) Uani 1 1 d . C 1
H25A H 1.1661 -0.2173 0.8357 0.289 Uiso 1 1 calc R C 1
H25B H 1.2597 -0.2052 0.8038 0.289 Uiso 1 1 calc R C 1
H25C H 1.1428 -0.2308 0.7716 0.289 Uiso 1 1 calc R C 1
C252 C 1.1702(13) -0.1248(7) 0.7749(6) 0.135(5) Uani 1 1 d . C 1
H25D H 1.1499 -0.0866 0.7820 0.203 Uiso 1 1 calc R C 1
H25E H 1.1311 -0.1536 0.7399 0.203 Uiso 1 1 calc R C 1
H25F H 1.2490 -0.1286 0.7711 0.203 Uiso 1 1 calc R C 1
S301 S 1.1558(4) 0.1552(2) 0.5121(2) 0.115(2) Uani 0.678(9) 1 d P D 1
O301 O 1.2380(9) 0.1088(4) 0.5090(4) 0.134(3) Uani 1 1 d . D 1
C301 C 1.1516(13) 0.2081(6) 0.5819(6) 0.141(6) Uani 1 1 d . D 1
H30A H 1.1175 0.1923 0.6034 0.211 Uiso 1 1 calc R D 1
H30B H 1.1088 0.2397 0.5835 0.211 Uiso 1 1 calc R D 1
H30C H 1.2259 0.2222 0.5981 0.211 Uiso 1 1 calc R D 1
C302 C 1.223(2) 0.1925(11) 0.4843(11) 0.240(12) Uani 1 1 d . D 1
H30D H 1.2302 0.1673 0.4440 0.360 Uiso 1 1 calc R D 1
H30E H 1.2951 0.2058 0.5039 0.360 Uiso 1 1 calc R D 1
H30F H 1.1803 0.2255 0.4894 0.360 Uiso 1 1 calc R D 1
S351 S 1.1556(4) 0.4624(2) 1.1317(3) 0.136(2) Uani 0.819(11) 1 d P E 1
O351 O 1.2304(13) 0.4740(5) 1.0920(4) 0.183(5) Uani 1 1 d . E 1
C351 C 1.2125(19) 0.5029(6) 1.1982(6) 0.181(9) Uani 1 1 d . E 1
H35A H 1.1996 0.5433 1.2106 0.272 Uiso 1 1 calc R E 1
H35B H 1.2911 0.4971 1.1987 0.272 Uiso 1 1 calc R E 1
H35C H 1.1795 0.4917 1.2236 0.272 Uiso 1 1 calc R E 1
C352 C 1.179(2) 0.3980(7) 1.1181(9) 0.214(11) Uani 1 1 d . E 1
H35D H 1.1494 0.3713 1.0798 0.322 Uiso 1 1 calc R E 1
H35E H 1.1451 0.3900 1.1453 0.322 Uiso 1 1 calc R E 1
H35F H 1.2584 0.3936 1.1208 0.322 Uiso 1 1 calc R E 1
S451 S 0.5607(2) 0.07163(13) 0.43533(11) 0.0690(11) Uani 0.795(8) 1 d P F 1
O451 O 0.5525(11) 0.1294(5) 0.4425(5) 0.169(5) Uani 1 1 d . F 1
C451 C 0.4315(9) 0.0370(5) 0.4019(4) 0.103(4) Uani 1 1 d . F 1
H45C H 0.4259 0.0298 0.3627 0.155 Uiso 1 1 calc R F 1
H45D H 0.3727 0.0617 0.4223 0.155 Uiso 1 1 calc R F 1
H45E H 0.4251 0.0007 0.4023 0.155 Uiso 1 1 calc R F 1
C452 C 0.5495(10) 0.0764(8) 0.5030(5) 0.129(5) Uani 1 1 d . F 1
H45F H 0.6158 0.0952 0.5272 0.194 Uiso 1 1 calc R F 1
H45G H 0.5405 0.0379 0.4985 0.194 Uiso 1 1 calc R F 1
H45H H 0.4861 0.0987 0.5205 0.194 Uiso 1 1 calc R F 1
S102 S 0.9528(7) 0.1320(4) 0.7882(4) 0.037(3) Uiso 0.151(5) 1 d P A 2
S152 S 0.400(5) -0.092(2) 0.923(2) 0.30(3) Uiso 0.207(9) 1 d P B 2
S252 S 1.2409(12) -0.1345(6) 0.8255(6) 0.090(5) Uiso 0.205(9) 1 d P C 2
S302 S 1.2559(8) 0.1689(4) 0.5301(4) 0.093(4) Uiso 0.322(9) 1 d P D 2
S352 S 1.2501(17) 0.4504(8) 1.1291(8) 0.104(8) Uiso 0.181(11) 1 d P E 2
S452 S 0.440(3) 0.0657(18) 0.4820(18) 0.236(17) Uiso 0.205(8) 1 d P F 2
H42 H 0.897(4) 0.236(2) 0.642(2) 0.017(11) Uiso 1 1 d . . .
H14 H 0.883(4) -0.080(3) 0.788(2) 0.025(13) Uiso 1 1 d . . .
H35 H 0.888(4) 0.437(2) 0.9092(19) 0.011(10) Uiso 1 1 d . . .

loop_
_atom_site_aniso_label
_atom_site_aniso_U_11
_atom_site_aniso_U_22
_atom_site_aniso_U_33
_atom_site_aniso_U_23
_atom_site_aniso_U_13
_atom_site_aniso_U_12
Zn4 0.0242(3) 0.0336(3) 0.0333(3) 0.0125(3) 0.0034(2) 0.0030(2)
Zn3 0.0289(3) 0.0349(3) 0.0256(3) 0.0138(3) 0.0026(2) 0.0030(2)
Zn6 0.0245(3) 0.0398(3) 0.0277(3) 0.0164(3) 0.0014(2) 0.0031(2)
Zn5 0.0250(3) 0.0370(3) 0.0393(3) 0.0226(3) 0.0032(2) 0.0031(2)
Zn2 0.0302(3) 0.0299(3) 0.0300(3) 0.0133(3) 0.0034(2) 0.0041(2)
Zn1 0.0301(3) 0.0326(3) 0.0304(3) 0.0174(3) 0.0031(2) 0.0032(2)
Zn7 0.0223(3) 0.0449(4) 0.0390(4) 0.0201(3) 0.0025(2) 0.0036(2)
O11 0.055(2) 0.033(2) 0.031(2) 0.0056(17) -0.0004(17) -0.0087(18)
O12 0.047(2) 0.0271(18) 0.043(2) 0.0096(17) -0.0010(17) -0.0007(16)
O9 0.053(2) 0.0292(19) 0.043(2) 0.0207(18) 0.0012(18) 0.0061(17)
O8 0.054(2) 0.055(3) 0.0207(19) 0.0139(18) 0.0105(16) 0.0076(19)
O1 0.0259(17) 0.0343(18) 0.0315(19) 0.0175(16) 0.0037(14) 0.0058(14)
O10 0.053(2) 0.044(2) 0.037(2) 0.0285(19) -0.0006(17) 0.0055(18)
O7 0.071(3) 0.052(2) 0.028(2) 0.0202(19) 0.0103(19) 0.002(2)
O5 0.0299(18) 0.0300(17) 0.035(2) 0.0167(16) 0.0090(14) 0.0041(14)
O6 0.0286(18) 0.0294(17) 0.034(2) 0.0145(16) 0.0002(14) -0.0004(14)
O3 0.0274(17) 0.0338(18) 0.0277(18) 0.0121(15) -0.0016(13) 0.0001(14)
O2 0.0305(18) 0.0378(19) 0.036(2) 0.0183(17) 0.0078(15) 0.0098(15)
O4 0.0282(17) 0.0304(17) 0.0312(19) 0.0159(15) -0.0014(14) -0.0004(14)
N6 0.029(2) 0.033(2) 0.030(2) 0.0103(19) -0.0002(17) 0.0020(18)
N1 0.035(2) 0.037(2) 0.026(2) 0.0148(19) 0.0057(17) 0.0032(19)
N2 0.034(2) 0.045(3) 0.019(2) 0.0179(19) 0.0015(16) 0.0025(19)
N3 0.032(2) 0.038(2) 0.030(2) 0.018(2) 0.0022(17) 0.0056(19)
C41 0.033(3) 0.037(3) 0.026(3) 0.014(2) 0.004(2) -0.002(2)
N4 0.030(2) 0.035(2) 0.032(2) 0.017(2) 0.0017(17) 0.0032(18)
C32 0.033(3) 0.031(3) 0.031(3) 0.012(2) 0.004(2) 0.003(2)
C37 0.025(2) 0.037(3) 0.027(3) 0.012(2) 0.0008(19) 0.003(2)
N5 0.037(2) 0.025(2) 0.035(2) 0.0114(19) 0.0032(18) 0.0034(18)
C6 0.037(3) 0.043(3) 0.022(3) 0.009(2) -0.003(2) 0.001(2)
C4 0.032(3) 0.045(3) 0.031(3) 0.020(2) 0.004(2) 0.000(2)
C5 0.043(3) 0.051(3) 0.027(3) 0.022(3) 0.002(2) -0.001(3)
C33 0.029(3) 0.032(3) 0.045(3) 0.017(2) -0.003(2) 0.001(2)
C1 0.039(3) 0.046(3) 0.023(3) 0.015(2) 0.003(2) -0.002(2)
C18 0.030(3) 0.041(3) 0.038(3) 0.025(2) 0.006(2) 0.004(2)
C7 0.030(3) 0.035(3) 0.028(3) 0.014(2) 0.0049(19) 0.006(2)
C3 0.045(3) 0.050(3) 0.033(3) 0.018(3) 0.006(2) -0.005(3)
C8 0.029(3) 0.033(3) 0.028(3) 0.014(2) 0.0038(19) 0.005(2)
C50 0.050(3) 0.064(4) 0.047(4) 0.041(3) 0.003(3) 0.007(3)
C30 0.032(3) 0.024(2) 0.035(3) 0.009(2) 0.005(2) 0.004(2)
C36 0.037(3) 0.038(3) 0.032(3) 0.015(2) 0.008(2) 0.002(2)
C17 0.035(3) 0.049(3) 0.041(3) 0.027(3) 0.005(2) 0.009(2)
C34 0.029(3) 0.024(2) 0.051(3) 0.016(2) 0.004(2) 0.000(2)
C20 0.036(3) 0.043(3) 0.040(3) 0.026(3) 0.001(2) 0.004(2)
C21 0.034(3) 0.041(3) 0.033(3) 0.023(2) 0.001(2) 0.006(2)
C2 0.024(2) 0.045(3) 0.032(3) 0.017(2) 0.003(2) 0.000(2)
C19 0.038(3) 0.036(3) 0.044(3) 0.023(3) 0.003(2) 0.006(2)
C35 0.035(3) 0.029(3) 0.039(3) 0.017(2) 0.008(2) 0.008(2)
C29 0.031(3) 0.027(2) 0.037(3) 0.012(2) 0.002(2) 0.003(2)
C47 0.067(4) 0.034(3) 0.036(3) 0.016(3) 0.002(3) 0.007(3)
C25 0.032(3) 0.031(3) 0.032(3) 0.015(2) 0.007(2) 0.005(2)
C28 0.038(3) 0.029(3) 0.033(3) 0.006(2) -0.001(2) 0.005(2)
C31 0.046(3) 0.028(3) 0.033(3) 0.011(2) 0.002(2) 0.006(2)
C22 0.029(3) 0.032(3) 0.040(3) 0.018(2) 0.001(2) 0.004(2)
C15 0.035(3) 0.040(3) 0.043(3) 0.026(3) 0.012(2) 0.011(2)
C10 0.056(4) 0.044(3) 0.040(3) 0.024(3) 0.014(3) 0.024(3)
C53 0.035(3) 0.045(3) 0.043(3) 0.024(3) 0.003(2) 0.008(2)
C27 0.039(3) 0.037(3) 0.041(3) 0.022(3) -0.009(2) 0.003(2)
C39 0.032(3) 0.034(3) 0.031(3) 0.016(2) 0.001(2) 0.006(2)
C13 0.038(3) 0.035(3) 0.031(3) 0.016(2) 0.007(2) 0.010(2)
C16 0.027(2) 0.035(3) 0.033(3) 0.018(2) 0.0027(19) 0.003(2)
C9 0.027(2) 0.035(3) 0.024(2) 0.014(2) 0.0003(18) 0.003(2)
C46 0.051(4) 0.065(4) 0.036(3) 0.003(3) 0.009(3) -0.007(3)
C23 0.024(2) 0.036(3) 0.026(3) 0.012(2) 0.0017(18) -0.002(2)
C12 0.051(3) 0.041(3) 0.038(3) 0.020(3) 0.017(3) 0.023(3)
C49 0.036(3) 0.054(3) 0.039(3) 0.028(3) -0.002(2) 0.003(3)
C14 0.044(3) 0.033(3) 0.034(3) 0.019(2) 0.007(2) 0.012(2)
C42 0.037(3) 0.047(3) 0.029(3) 0.021(2) 0.004(2) -0.002(2)
C38 0.060(4) 0.040(3) 0.039(3) 0.019(3) 0.011(3) -0.009(3)
C54 0.064(4) 0.037(3) 0.057(4) 0.024(3) -0.008(3) -0.002(3)
C45 0.037(3) 0.054(4) 0.033(3) 0.013(3) 0.000(2) 0.001(3)
C26 0.057(4) 0.048(4) 0.051(4) 0.021(3) -0.026(3) 0.001(3)
C24 0.052(3) 0.042(3) 0.040(3) 0.022(3) -0.021(3) -0.001(3)
C48 0.079(5) 0.037(3) 0.066(5) 0.025(3) 0.012(4) 0.004(3)
C43 0.073(4) 0.051(4) 0.041(4) 0.025(3) 0.012(3) 0.007(3)
C11 0.032(3) 0.036(3) 0.020(2) 0.012(2) 0.0038(19) 0.001(2)
C40 0.050(3) 0.037(3) 0.041(3) 0.019(3) 0.009(3) -0.010(3)
C51 0.063(4) 0.048(4) 0.035(3) 0.013(3) 0.006(3) 0.000(3)
C52 0.113(7) 0.054(4) 0.040(4) 0.011(3) 0.011(4) 0.005(4)
C44 0.130(8) 0.064(5) 0.049(4) 0.034(4) 0.022(5) 0.011(5)
O13 0.0287(19) 0.058(2) 0.048(2) 0.030(2) 0.0022(16) 0.0060(18)
O16 0.0308(19) 0.048(2) 0.048(2) 0.026(2) 0.0045(17) 0.0025(17)
O18 0.0313(19) 0.044(2) 0.051(2) 0.023(2) -0.0003(17) -0.0001(17)
O14 0.033(2) 0.047(2) 0.047(2) 0.0251(19) -0.0001(16) 0.0096(17)
O17 0.040(2) 0.038(2) 0.044(2) 0.0159(18) 0.0006(17) 0.0025(17)
O15 0.032(2) 0.053(2) 0.035(2) 0.0206(19) 0.0065(15) 0.0075(17)
C57 0.037(3) 0.044(3) 0.039(3) 0.018(3) 0.011(2) 0.004(2)
C55 0.037(3) 0.045(3) 0.037(3) 0.023(3) 0.003(2) 0.014(2)
C59 0.024(3) 0.048(3) 0.043(3) 0.022(3) 0.000(2) -0.002(2)
C60 0.042(4) 0.051(4) 0.078(5) 0.028(4) -0.003(3) -0.010(3)
C58 0.042(4) 0.086(5) 0.059(4) 0.040(4) 0.025(3) 0.011(3)
C56 0.041(4) 0.091(6) 0.101(6) 0.070(5) 0.002(4) 0.016(4)
O22 0.036(2) 0.040(2) 0.044(2) 0.0106(19) 0.0051(17) 0.0079(17)
O24 0.037(2) 0.049(2) 0.066(3) 0.039(2) 0.0057(19) 0.0041(18)
O20 0.034(2) 0.060(3) 0.036(2) 0.021(2) 0.0013(16) 0.0005(18)
O23 0.035(2) 0.045(2) 0.054(3) 0.030(2) 0.0023(17) -0.0008(17)
O19 0.039(2) 0.055(2) 0.037(2) 0.0283(19) 0.0031(16) 0.0024(18)
O21 0.037(2) 0.038(2) 0.045(2) 0.0138(19) 0.0103(17) 0.0102(17)
C63 0.033(3) 0.037(3) 0.044(3) 0.019(3) 0.008(2) 0.008(2)
C65 0.031(3) 0.041(3) 0.045(3) 0.023(3) 0.002(2) -0.004(2)
C61 0.030(3) 0.057(4) 0.031(3) 0.018(3) -0.005(2) 0.001(2)
C64 0.033(3) 0.047(4) 0.106(7) 0.004(4) 0.014(4) 0.010(3)
C66 0.029(3) 0.098(6) 0.129(8) 0.083(6) 0.007(4) -0.003(4)
C62 0.025(3) 0.268(16) 0.068(6) 0.099(8) -0.003(3) 0.010(5)
O99 0.0224(16) 0.0363(19) 0.0290(18) 0.0155(15) 0.0027(13) -0.0003(14)
S101 0.0387(9) 0.0371(9) 0.0291(9) 0.0146(7) -0.0031(6) 0.0008(6)
O101 0.0282(18) 0.055(2) 0.028(2) 0.0110(18) -0.0057(14) 0.0061(17)
C101 0.031(3) 0.097(6) 0.047(4) 0.038(4) 0.000(3) 0.004(3)
C102 0.040(3) 0.090(5) 0.040(4) 0.028(4) 0.012(3) 0.019(3)
S151 0.0506(14) 0.083(2) 0.087(2) 0.0548(17) 0.0223(12) 0.0172(12)
C151 0.068(6) 0.179(12) 0.105(8) 0.097(9) 0.028(5) 0.027(7)
O151 0.170(10) 0.205(12) 0.156(11) 0.049(10) 0.072(8) 0.024(9)
C152 0.116(12) 0.23(2) 0.54(4) 0.31(3) 0.082(18) 0.060(12)
S251 0.113(3) 0.139(4) 0.097(3) 0.049(3) 0.026(2) 0.015(3)
O251 0.241(11) 0.081(5) 0.079(5) 0.006(4) 0.000(6) 0.025(6)
C251 0.40(3) 0.082(8) 0.076(9) 0.022(7) 0.009(13) -0.025(13)
C252 0.161(13) 0.176(14) 0.112(10) 0.103(10) 0.019(9) 0.022(11)
S301 0.095(3) 0.119(4) 0.115(4) 0.046(3) -0.012(2) -0.017(3)
O301 0.186(9) 0.103(6) 0.142(8) 0.080(6) 0.035(7) 0.025(6)
C301 0.188(14) 0.128(10) 0.120(11) 0.064(9) 0.068(10) 0.098(10)
C302 0.28(3) 0.28(3) 0.28(3) 0.24(3) 0.02(2) 0.01(2)
S351 0.125(4) 0.142(4) 0.156(5) 0.085(4) 0.000(3) 0.037(3)
O351 0.319(16) 0.170(10) 0.109(7) 0.108(7) -0.016(9) -0.026(10)
C351 0.36(3) 0.102(10) 0.086(10) 0.045(8) 0.023(13) 0.039(13)
C352 0.34(3) 0.120(12) 0.23(2) 0.115(14) 0.09(2) -0.015(15)
S451 0.0543(15) 0.089(2) 0.0551(16) 0.0286(13) -0.0033(10) -0.0109(12)
O451 0.212(11) 0.114(7) 0.181(11) 0.077(7) -0.053(8) -0.044(7)
C451 0.104(8) 0.099(8) 0.065(6) 0.008(5) -0.007(5) -0.021(6)
C452 0.094(8) 0.224(16) 0.083(8) 0.086(10) -0.006(6) -0.004(9)

loop_
_atom_type_symbol
_atom_type_description
_atom_type_scat_dispersion_real
_atom_type_scat_dispersion_imag
_atom_type_scat_source
C C 0.0033 0.0016 'International Tables Vol C Tables 4.2.6.8 and 6.1.1.4'
H H 0.0000 0.0000 'International Tables Vol C Tables 4.2.6.8 and 6.1.1.4'
N N 0.0061 0.0033 'International Tables Vol C Tables 4.2.6.8 and 6.1.1.4'
O O 0.0106 0.0060 'International Tables Vol C Tables 4.2.6.8 and 6.1.1.4'
Zn Zn 0.2839 1.4301 'International Tables Vol C Tables 4.2.6.8 and 6.1.1.4'
S S 0.1246 0.1234 'International Tables Vol C Tables 4.2.6.8 and 6.1.1.4'

loop_
_geom_angle_atom_site_label_1
_geom_angle_atom_site_label_2
_geom_angle_atom_site_label_3
_geom_angle
O99 Zn4 O17 121.18(15)
O99 Zn4 O1 120.84(14)
O17 Zn4 O1 109.07(16)
O99 Zn4 O2 114.10(15)
O17 Zn4 O2 103.83(16)
O1 Zn4 O2 78.76(14)
O99 Zn4 O19 74.02(15)
O17 Zn4 O19 86.09(16)
O1 Zn4 O19 80.76(14)
O2 Zn4 O19 159.23(13)
O99 Zn4 Zn7 40.85(10)
O17 Zn4 Zn7 80.47(12)
O1 Zn4 Zn7 143.96(11)
O2 Zn4 Zn7 134.11(10)
O19 Zn4 Zn7 64.94(9)
O6 Zn3 O1 108.32(14)
O6 Zn3 O20 93.59(16)
O1 Zn3 O20 95.75(16)
O6 Zn3 N2 163.32(15)
O1 Zn3 N2 86.03(15)
O20 Zn3 N2 93.35(16)
O6 Zn3 N1 87.42(16)
O1 Zn3 N1 162.20(15)
O20 Zn3 N1 91.38(17)
N2 Zn3 N1 77.27(17)
O6 Zn3 O101 85.71(14)
O1 Zn3 O101 85.07(15)
O20 Zn3 O101 179.06(17)
N2 Zn3 O101 87.16(15)
N1 Zn3 O101 87.96(16)
O99 Zn6 O15 122.23(15)
O99 Zn6 O4 115.29(14)
O15 Zn6 O4 106.95(15)
O99 Zn6 O3 115.90(14)
O15 Zn6 O3 109.08(16)
O4 Zn6 O3 79.13(14)
O99 Zn6 Zn7 41.20(10)
O15 Zn6 Zn7 81.08(12)
O4 Zn6 Zn7 138.49(10)
O3 Zn6 Zn7 137.93(10)
O99 Zn5 O14 121.60(16)
O99 Zn5 O6 119.62(14)
O14 Zn5 O6 107.33(16)
O99 Zn5 O5 115.24(14)
O14 Zn5 O5 105.98(16)
O6 Zn5 O5 78.54(13)
O99 Zn5 O19 72.62(14)
O14 Zn5 O19 85.29(16)
O6 Zn5 O19 78.94(13)
O5 Zn5 O19 156.97(13)
O99 Zn5 Zn7 40.43(10)
O14 Zn5 Zn7 81.21(12)
O6 Zn5 Zn7 141.40(10)
O5 Zn5 Zn7 136.54(10)
O19 Zn5 Zn7 64.04(9)
O22 Zn2 O5 108.29(16)
O22 Zn2 O4 107.68(16)
O5 Zn2 O4 99.98(14)
O22 Zn2 N5 98.62(17)
O5 Zn2 N5 149.56(15)
O4 Zn2 N5 84.70(15)
O22 Zn2 N6 98.95(17)
O5 Zn2 N6 86.04(15)
O4 Zn2 N6 149.02(16)
N5 Zn2 N6 75.75(17)
O24 Zn1 O3 108.31(16)
O24 Zn1 O2 109.18(17)
O3 Zn1 O2 99.88(15)
O24 Zn1 N3 99.09(17)
O3 Zn1 N3 148.33(15)
O2 Zn1 N3 85.38(16)
O24 Zn1 N4 98.18(17)
O3 Zn1 N4 85.48(16)
O2 Zn1 N4 148.53(15)
N3 Zn1 N4 74.99(17)
O18 Zn7 O13 101.20(17)
O18 Zn7 O16 102.55(17)
O13 Zn7 O16 100.41(17)
O18 Zn7 O99 117.26(15)
O13 Zn7 O99 115.71(16)
O16 Zn7 O99 117.05(15)
O18 Zn7 Zn6 129.54(13)
O13 Zn7 Zn6 128.79(12)
O16 Zn7 Zn6 77.51(12)
O99 Zn7 Zn6 39.58(10)
O18 Zn7 Zn4 77.65(11)
O13 Zn7 Zn4 127.00(12)
O16 Zn7 Zn4 131.99(12)
O99 Zn7 Zn4 39.62(10)
Zn6 Zn7 Zn4 67.64(2)
O18 Zn7 Zn5 128.40(12)
O13 Zn7 Zn5 76.63(11)
O16 Zn7 Zn5 128.83(12)
O99 Zn7 Zn5 39.09(11)
Zn6 Zn7 Zn5 67.21(2)
Zn4 Zn7 Zn5 65.33(2)
C33 O11 C51 117.5(5)
C34 O12 C53 117.4(4)
C19 O9 C47 115.6(5)
C6 O8 C45 115.9(5)
C9 O1 Zn4 113.2(3)
C9 O1 Zn3 123.9(3)
Zn4 O1 Zn3 120.63(17)
C20 O10 C49 116.7(4)
C5 O7 C43 117.3(5)
C37 O5 Zn2 129.1(3)
C37 O5 Zn5 110.4(3)
Zn2 O5 Zn5 120.47(16)
C39 O6 Zn5 112.9(3)
C39 O6 Zn3 122.7(3)
Zn5 O6 Zn3 122.26(17)
C23 O3 Zn1 130.0(3)
C23 O3 Zn6 110.7(3)
Zn1 O3 Zn6 119.24(16)
C11 O2 Zn1 128.8(3)
C11 O2 Zn4 110.2(3)
Zn1 O2 Zn4 120.99(17)
C25 O4 Zn6 110.6(3)
C25 O4 Zn2 129.4(3)
Zn6 O4 Zn2 119.98(17)
C35 N6 C30 121.5(5)
C35 N6 Zn2 128.4(4)
C30 N6 Zn2 110.0(3)
C42 N1 C1 122.4(4)
C42 N1 Zn3 125.0(4)
C1 N1 Zn3 111.9(3)
C7 N2 C2 123.0(5)
C7 N2 Zn3 125.5(4)
C2 N2 Zn3 110.8(4)
C14 N3 C15 120.8(5)
C14 N3 Zn1 129.3(4)
C15 N3 Zn1 109.5(3)
C40 C41 C39 119.4(5)
C40 C41 C42 115.9(5)
C39 C41 C42 124.7(5)
C21 N4 C16 122.8(5)
C21 N4 Zn1 127.3(4)
C16 N4 Zn1 109.6(3)
C34 C32 C30 119.7(5)
O5 C37 C36 124.5(5)
O5 C37 C39 116.4(4)
C36 C37 C39 119.1(5)
C28 N5 C29 122.2(5)
C28 N5 Zn2 129.5(4)
C29 N5 Zn2 108.2(3)
C4 C6 O8 123.8(5)
C4 C6 C5 121.4(5)
O8 C6 C5 114.8(5)
C6 C4 C2 119.3(5)
O7 C5 C3 123.8(6)
O7 C5 C6 117.0(5)
C3 C5 C6 119.2(5)
O11 C33 C31 124.1(5)
O11 C33 C34 116.8(5)
C31 C33 C34 119.0(5)
C2 C1 N1 115.9(5)
C2 C1 C3 119.8(5)
N1 C1 C3 124.3(5)
C20 C18 C16 120.0(5)
N2 C7 C8 125.8(5)
C5 C3 C1 119.9(6)
C10 C8 C9 118.4(5)
C10 C8 C7 118.4(5)
C9 C8 C7 123.2(5)
N6 C30 C29 115.5(5)
N6 C30 C32 126.2(5)
C29 C30 C32 118.3(5)
C38 C36 C37 118.8(5)
C38 C36 C35 117.1(5)
C37 C36 C35 124.0(5)
C19 C17 C15 120.3(6)
C32 C34 O12 121.9(5)
C32 C34 C33 121.5(5)
O12 C34 C33 116.6(5)
C18 C20 O10 124.1(5)
C18 C20 C19 121.0(5)
O10 C20 C19 114.9(5)
N4 C21 C22 125.6(5)
C1 C2 C4 120.5(5)
C1 C2 N2 117.2(5)
C4 C2 N2 122.3(5)
O9 C19 C17 124.8(5)
O9 C19 C20 116.4(5)
C17 C19 C20 118.8(5)
N6 C35 C36 124.8(5)
C31 C29 C30 121.3(5)
C31 C29 N5 123.2(5)
C30 C29 N5 115.4(5)
O9 C47 C48 106.5(5)
O4 C25 C27 123.9(5)
O4 C25 C23 116.8(4)
C27 C25 C23 119.3(5)
N5 C28 C27 125.4(5)
C29 C31 C33 120.1(6)
C23 C22 C24 119.3(5)
C23 C22 C21 124.7(5)
C24 C22 C21 115.9(5)
C16 C15 C17 120.6(5)
C16 C15 N3 115.4(5)
C17 C15 N3 124.0(5)
C12 C10 C8 122.1(5)
O12 C53 C54 106.6(5)
C25 C27 C26 119.0(5)
C25 C27 C28 124.1(5)
C26 C27 C28 117.0(5)
O6 C39 C41 124.7(5)
O6 C39 C37 115.8(5)
C41 C39 C37 119.5(5)
C11 C13 C12 118.4(5)
C11 C13 C14 124.2(5)
C12 C13 C14 117.4(5)
C15 C16 N4 115.1(5)
C15 C16 C18 119.1(5)
N4 C16 C18 125.8(5)
O1 C9 C11 116.8(4)
O1 C9 C8 123.5(5)
C11 C9 C8 119.6(5)
O3 C23 C22 124.1(5)
O3 C23 C25 115.3(5)
C22 C23 C25 120.5(5)
C10 C12 C13 121.5(5)
O10 C49 C50 107.4(5)
N3 C14 C13 124.4(5)
N1 C42 C41 124.2(5)
C40 C38 C36 122.3(5)
O8 C45 C46 106.8(6)
C24 C26 C27 121.0(5)
C26 C24 C22 120.8(5)
O7 C43 C44 108.0(6)
O2 C11 C13 123.9(5)
O2 C11 C9 116.2(5)
C13 C11 C9 119.9(4)
C38 C40 C41 120.8(5)
O11 C51 C52 109.4(6)
C55 O13 Zn7 132.0(3)
C57 O16 Zn7 129.4(4)
C59 O18 Zn7 130.0(3)
C55 O14 Zn5 125.5(4)
C59 O17 Zn4 126.2(4)
C57 O15 Zn6 124.9(4)
O15 C57 O16 127.0(5)
O15 C57 C58 117.6(6)
O16 C57 C58 115.4(5)
O13 C55 O14 124.6(5)
O13 C55 C56 118.1(5)
O14 C55 C56 117.3(6)
O17 C59 O18 125.4(5)
O17 C59 C60 117.0(6)
O18 C59 C60 117.5(5)
C63 O22 Zn2 107.1(3)
C65 O24 Zn1 107.8(3)
C61 O20 Zn3 114.5(4)
C61 O19 Zn4 134.0(4)
C61 O19 Zn5 127.7(4)
Zn4 O19 Zn5 83.35(13)
O21 C63 O22 123.0(5)
O21 C63 C64 120.8(5)
O22 C63 C64 116.2(5)
O23 C65 O24 121.7(5)
O23 C65 C66 118.9(6)
O24 C65 C66 119.3(6)
O19 C61 O20 124.0(5)
O19 C61 C62 118.2(5)
O20 C61 C62 117.7(5)
Zn6 O99 Zn5 118.71(17)
Zn6 O99 Zn4 118.98(19)
Zn5 O99 Zn4 113.89(17)
Zn6 O99 Zn7 99.23(15)
Zn5 O99 Zn7 100.48(16)
Zn4 O99 Zn7 99.53(15)
O101 S101 C101 107.0(3)
O101 S101 C102 106.8(3)
C101 S101 C102 98.0(3)
S101 O101 Zn3 138.8(2)
O151 S151 C152 104.3(12)
O151 S151 C151 103.9(7)
C152 S151 C151 101.1(7)
O251 S251 C251 106.8(8)
O251 S251 C252 106.4(8)
C251 S251 C252 99.4(8)
O301 S301 C301 109.2(7)
O301 S301 C302 104.8(9)
C301 S301 C302 100.5(11)
O351 S351 C352 104.9(9)
O351 S351 C351 105.6(9)
C352 S351 C351 103.7(11)
O451 S451 C452 107.7(8)
O451 S451 C451 104.6(7)
C452 S451 C451 99.4(6)

loop_
_geom_bond_atom_site_label_1
_geom_bond_atom_site_label_2
_geom_bond_distance
Zn4 O99 1.932(4)
Zn4 O17 1.979(4)
Zn4 O1 2.009(3)
Zn4 O2 2.097(4)
Zn4 O19 2.400(4)
Zn4 Zn7 2.9869(9)
Zn3 O6 2.044(4)
Zn3 O1 2.046(4)
Zn3 O20 2.056(4)
Zn3 N2 2.113(4)
Zn3 N1 2.115(4)
Zn3 O101 2.280(4)
Zn6 O99 1.916(4)
Zn6 O15 1.978(4)
Zn6 O4 2.043(3)
Zn6 O3 2.045(4)
Zn6 Zn7 2.9685(9)
Zn5 O99 1.926(4)
Zn5 O14 1.977(4)
Zn5 O6 2.020(4)
Zn5 O5 2.079(4)
Zn5 O19 2.462(4)
Zn5 Zn7 3.0036(8)
Zn2 O22 1.995(4)
Zn2 O5 2.031(4)
Zn2 O4 2.061(4)
Zn2 N5 2.128(5)
Zn2 N6 2.128(4)
Zn1 O24 1.987(4)
Zn1 O3 2.025(4)
Zn1 O2 2.042(4)
Zn1 N3 2.104(5)
Zn1 N4 2.148(5)
Zn7 O18 1.976(4)
Zn7 O13 1.979(4)
Zn7 O16 1.981(4)
Zn7 O99 1.981(3)
O11 C33 1.357(7)
O11 C51 1.443(8)
O12 C34 1.382(6)
O12 C53 1.430(7)
O9 C19 1.374(7)
O9 C47 1.426(7)
O8 C6 1.383(6)
O8 C45 1.431(8)
O1 C9 1.321(6)
O10 C20 1.374(7)
O10 C49 1.446(7)
O7 C5 1.365(7)
O7 C43 1.421(8)
O5 C37 1.324(6)
O6 C39 1.320(6)
O3 C23 1.343(6)
O2 C11 1.329(6)
O4 C25 1.327(7)
N6 C35 1.293(7)
N6 C30 1.395(7)
N1 C42 1.305(7)
N1 C1 1.401(7)
N2 C7 1.270(7)
N2 C2 1.416(7)
N3 C14 1.276(7)
N3 C15 1.412(7)
C41 C40 1.403(7)
C41 C39 1.427(7)
C41 C42 1.450(7)
N4 C21 1.297(7)
N4 C16 1.397(7)
C32 C34 1.369(8)
C32 C30 1.422(7)
C37 C36 1.427(7)
C37 C39 1.432(7)
N5 C28 1.252(8)
N5 C29 1.433(7)
C6 C4 1.365(8)
C6 C5 1.407(9)
C4 C2 1.416(8)
C5 C3 1.390(8)
C33 C31 1.389(8)
C33 C34 1.403(8)
C1 C2 1.378(8)
C1 C3 1.414(8)
C18 C20 1.361(8)
C18 C16 1.412(8)
C7 C8 1.449(7)
C8 C10 1.404(8)
C8 C9 1.436(7)
C50 C49 1.492(8)
C30 C29 1.397(8)
C36 C38 1.407(8)
C36 C35 1.436(8)
C17 C19 1.375(8)
C17 C15 1.398(8)
C20 C19 1.420(8)
C21 C22 1.425(8)
C29 C31 1.381(8)
C47 C48 1.519(9)
C25 C27 1.409(8)
C25 C23 1.430(7)
C28 C27 1.439(8)
C22 C23 1.398(8)
C22 C24 1.418(8)
C15 C16 1.389(8)
C10 C12 1.343(9)
C53 C54 1.500(8)
C27 C26 1.432(8)
C13 C11 1.412(8)
C13 C12 1.433(7)
C13 C14 1.444(8)
C9 C11 1.423(7)
C46 C45 1.493(8)
C38 C40 1.360(8)
C26 C24 1.365(9)
C43 C44 1.512(10)
C51 C52 1.523(9)
O13 C55 1.259(7)
O16 C57 1.251(7)
O18 C59 1.261(7)
O14 C55 1.276(7)
O17 C59 1.258(7)
O15 C57 1.245(7)
C57 C58 1.518(8)
C55 C56 1.502(9)
C59 C60 1.505(8)
O22 C63 1.287(7)
O24 C65 1.281(7)
O20 C61 1.272(7)
O23 C65 1.248(7)
O19 C61 1.251(7)
O21 C63 1.223(7)
C63 C64 1.517(8)
C65 C66 1.501(8)
C61 C62 1.488(8)
S101 O101 1.493(4)
S101 C101 1.752(7)
S101 C102 1.759(7)
S151 O151 1.430(13)
S151 C152 1.711(14)
S151 C151 1.756(9)
S251 O251 1.453(10)
S251 C251 1.726(18)
S251 C252 1.731(13)
S301 O301 1.542(11)
S301 C301 1.699(14)
S301 C302 1.706(18)
S351 O351 1.560(12)
S351 C352 1.575(18)
S351 C351 1.660(16)
S451 O451 1.436(11)
S451 C452 1.755(11)
S451 C451 1.755(10)

loop_
_geom_torsion_atom_site_label_1
_geom_torsion_atom_site_label_2
_geom_torsion_atom_site_label_3
_geom_torsion_atom_site_label_4
_geom_torsion
O99 Zn6 Zn7 O18 86.2(2)
O15 Zn6 Zn7 O18 -96.5(2)
O4 Zn6 Zn7 O18 158.0(2)
O3 Zn6 Zn7 O18 12.2(2)
O99 Zn6 Zn7 O13 -84.3(2)
O15 Zn6 Zn7 O13 93.00(19)
O4 Zn6 Zn7 O13 -12.5(2)
O3 Zn6 Zn7 O13 -158.3(2)
O99 Zn6 Zn7 O16 -177.8(2)
O15 Zn6 Zn7 O16 -0.40(17)
O4 Zn6 Zn7 O16 -105.9(2)
O3 Zn6 Zn7 O16 108.26(19)
O15 Zn6 Zn7 O99 177.3(2)
O4 Zn6 Zn7 O99 71.8(2)
O3 Zn6 Zn7 O99 -74.0(2)
O99 Zn6 Zn7 Zn4 35.94(16)
O15 Zn6 Zn7 Zn4 -146.72(13)
O4 Zn6 Zn7 Zn4 107.74(15)
O3 Zn6 Zn7 Zn4 -38.05(15)
O99 Zn6 Zn7 Zn5 -35.60(16)
O15 Zn6 Zn7 Zn5 141.75(13)
O4 Zn6 Zn7 Zn5 36.21(15)
O3 Zn6 Zn7 Zn5 -109.59(15)
O99 Zn4 Zn7 O18 -178.5(2)
O17 Zn4 Zn7 O18 -3.03(18)
O1 Zn4 Zn7 O18 106.4(2)
O2 Zn4 Zn7 O18 -103.10(19)
O19 Zn4 Zn7 O18 87.10(17)
O99 Zn4 Zn7 O13 86.7(2)
O17 Zn4 Zn7 O13 -97.8(2)
O1 Zn4 Zn7 O13 11.6(2)
O2 Zn4 Zn7 O13 162.1(2)
O19 Zn4 Zn7 O13 -7.71(18)
O99 Zn4 Zn7 O16 -82.7(2)
O17 Zn4 Zn7 O16 92.8(2)
O1 Zn4 Zn7 O16 -157.7(2)
O2 Zn4 Zn7 O16 -7.2(2)
O19 Zn4 Zn7 O16 -177.04(19)
O17 Zn4 Zn7 O99 175.5(2)
O1 Zn4 Zn7 O99 -75.1(2)
O2 Zn4 Zn7 O99 75.4(2)
O19 Zn4 Zn7 O99 -94.4(2)
O99 Zn4 Zn7 Zn6 -35.89(16)
O17 Zn4 Zn7 Zn6 139.60(13)
O1 Zn4 Zn7 Zn6 -110.98(17)
O2 Zn4 Zn7 Zn6 39.53(14)
O19 Zn4 Zn7 Zn6 -130.27(11)
O99 Zn4 Zn7 Zn5 38.32(16)
O17 Zn4 Zn7 Zn5 -146.18(13)
O1 Zn4 Zn7 Zn5 -36.76(17)
O2 Zn4 Zn7 Zn5 113.75(14)
O19 Zn4 Zn7 Zn5 -56.05(11)
O99 Zn5 Zn7 O18 -87.2(2)
O14 Zn5 Zn7 O18 95.2(2)
O6 Zn5 Zn7 O18 -11.6(2)
O5 Zn5 Zn7 O18 -160.8(2)
O19 Zn5 Zn7 O18 6.19(19)
O99 Zn5 Zn7 O13 179.0(2)
O14 Zn5 Zn7 O13 1.41(18)
O6 Zn5 Zn7 O13 -105.4(2)
O5 Zn5 Zn7 O13 105.4(2)
O19 Zn5 Zn7 O13 -87.61(17)
O99 Zn5 Zn7 O16 86.3(2)
O14 Zn5 Zn7 O16 -91.3(2)
O6 Zn5 Zn7 O16 161.9(2)
O5 Zn5 Zn7 O16 12.7(2)
O19 Zn5 Zn7 O16 179.68(19)
O14 Zn5 Zn7 O99 -177.6(2)
O6 Zn5 Zn7 O99 75.6(2)
O5 Zn5 Zn7 O99 -73.6(2)
O19 Zn5 Zn7 O99 93.40(19)
O99 Zn5 Zn7 Zn6 36.03(16)
O14 Zn5 Zn7 Zn6 -141.55(12)
O6 Zn5 Zn7 Zn6 111.62(17)
O5 Zn5 Zn7 Zn6 -37.56(15)
O19 Zn5 Zn7 Zn6 129.43(11)
O99 Zn5 Zn7 Zn4 -38.84(16)
O14 Zn5 Zn7 Zn4 143.58(12)
O6 Zn5 Zn7 Zn4 36.75(17)
O5 Zn5 Zn7 Zn4 -112.43(15)
O19 Zn5 Zn7 Zn4 54.56(11)
O99 Zn4 O1 C9 129.8(3)
O17 Zn4 O1 C9 -82.6(3)
O2 Zn4 O1 C9 18.3(3)
O19 Zn4 O1 C9 -165.2(3)
Zn7 Zn4 O1 C9 177.2(2)
O99 Zn4 O1 Zn3 -33.7(3)
O17 Zn4 O1 Zn3 113.9(2)
O2 Zn4 O1 Zn3 -145.2(2)
O19 Zn4 O1 Zn3 31.32(19)
Zn7 Zn4 O1 Zn3 13.7(3)
O6 Zn3 O1 C9 -133.7(4)
O20 Zn3 O1 C9 130.5(4)
N2 Zn3 O1 C9 37.6(4)
N1 Zn3 O1 C9 17.4(7)
O101 Zn3 O1 C9 -49.9(4)
O6 Zn3 O1 Zn4 27.9(2)
O20 Zn3 O1 Zn4 -67.8(2)
N2 Zn3 O1 Zn4 -160.8(2)
N1 Zn3 O1 Zn4 179.1(4)
O101 Zn3 O1 Zn4 111.7(2)
O22 Zn2 O5 C37 117.8(4)
O4 Zn2 O5 C37 -129.7(4)
N5 Zn2 O5 C37 -33.1(6)
N6 Zn2 O5 C37 19.7(4)
O22 Zn2 O5 Zn5 -61.9(2)
O4 Zn2 O5 Zn5 50.6(2)
N5 Zn2 O5 Zn5 147.2(3)
N6 Zn2 O5 Zn5 -160.0(2)
O99 Zn5 O5 C37 138.2(3)
O14 Zn5 O5 C37 -84.2(3)
O6 Zn5 O5 C37 20.7(3)
O19 Zn5 O5 C37 32.8(5)
Zn7 Zn5 O5 C37 -178.3(3)
O99 Zn5 O5 Zn2 -42.0(2)
O14 Zn5 O5 Zn2 95.5(2)
O6 Zn5 O5 Zn2 -159.5(2)
O19 Zn5 O5 Zn2 -147.4(3)
Zn7 Zn5 O5 Zn2 1.4(3)
O99 Zn5 O6 C39 -133.1(3)
O14 Zn5 O6 C39 82.9(4)
O5 Zn5 O6 C39 -20.5(3)
O19 Zn5 O6 C39 164.3(4)
Zn7 Zn5 O6 C39 -179.4(3)
O99 Zn5 O6 Zn3 30.7(3)
O14 Zn5 O6 Zn3 -113.3(2)
O5 Zn5 O6 Zn3 143.4(2)
O19 Zn5 O6 Zn3 -31.8(2)
Zn7 Zn5 O6 Zn3 -15.5(3)
O1 Zn3 O6 C39 135.3(4)
O20 Zn3 O6 C39 -127.4(4)
N2 Zn3 O6 C39 -13.0(8)
N1 Zn3 O6 C39 -36.2(4)
O101 Zn3 O6 C39 52.0(4)
O1 Zn3 O6 Zn5 -26.9(2)
O20 Zn3 O6 Zn5 70.3(2)
N2 Zn3 O6 Zn5 -175.2(4)
N1 Zn3 O6 Zn5 161.6(2)
O101 Zn3 O6 Zn5 -110.3(2)
O24 Zn1 O3 C23 116.1(4)
O2 Zn1 O3 C23 -129.8(4)
N3 Zn1 O3 C23 -32.5(6)
N4 Zn1 O3 C23 19.0(4)
O24 Zn1 O3 Zn6 -59.8(2)
O2 Zn1 O3 Zn6 54.3(2)
N3 Zn1 O3 Zn6 151.6(2)
N4 Zn1 O3 Zn6 -157.0(2)
O99 Zn6 O3 C23 135.9(3)
O15 Zn6 O3 C23 -81.4(3)
O4 Zn6 O3 C23 22.9(3)
Zn7 Zn6 O3 C23 -179.3(2)
O99 Zn6 O3 Zn1 -47.4(2)
O15 Zn6 O3 Zn1 95.3(2)
O4 Zn6 O3 Zn1 -160.4(2)
Zn7 Zn6 O3 Zn1 -2.7(3)
O24 Zn1 O2 C11 -120.3(4)
O3 Zn1 O2 C11 126.3(4)
N3 Zn1 O2 C11 -22.2(4)
N4 Zn1 O2 C11 28.7(6)
O24 Zn1 O2 Zn4 62.1(2)
O3 Zn1 O2 Zn4 -51.4(2)
N3 Zn1 O2 Zn4 160.1(2)
N4 Zn1 O2 Zn4 -149.0(2)
O99 Zn4 O2 C11 -137.8(3)
O17 Zn4 O2 C11 88.2(3)
O1 Zn4 O2 C11 -18.9(3)
O19 Zn4 O2 C11 -28.6(6)
Zn7 Zn4 O2 C11 178.3(3)
O99 Zn4 O2 Zn1 40.2(2)
O17 Zn4 O2 Zn1 -93.7(2)
O1 Zn4 O2 Zn1 159.2(2)
O19 Zn4 O2 Zn1 149.4(3)
Zn7 Zn4 O2 Zn1 -3.7(3)
O99 Zn6 O4 C25 -136.7(3)
O15 Zn6 O4 C25 83.8(3)
O3 Zn6 O4 C25 -23.0(3)
Zn7 Zn6 O4 C25 179.5(2)
O99 Zn6 O4 Zn2 45.9(2)
O15 Zn6 O4 Zn2 -93.7(2)
O3 Zn6 O4 Zn2 159.5(2)
Zn7 Zn6 O4 Zn2 2.1(3)
O22 Zn2 O4 C25 -116.7(4)
O5 Zn2 O4 C25 130.3(4)
N5 Zn2 O4 C25 -19.3(4)
N6 Zn2 O4 C25 31.3(6)
O22 Zn2 O4 Zn6 60.2(2)
O5 Zn2 O4 Zn6 -52.8(2)
N5 Zn2 O4 Zn6 157.6(2)
N6 Zn2 O4 Zn6 -151.8(2)
O22 Zn2 N6 C35 -118.6(5)
O5 Zn2 N6 C35 -10.7(5)
O4 Zn2 N6 C35 92.2(5)
N5 Zn2 N6 C35 144.7(5)
O22 Zn2 N6 C30 64.5(4)
O5 Zn2 N6 C30 172.5(3)
O4 Zn2 N6 C30 -84.7(4)
N5 Zn2 N6 C30 -32.2(3)
O6 Zn3 N1 C42 25.2(5)
O1 Zn3 N1 C42 -127.6(5)
O20 Zn3 N1 C42 118.7(5)
N2 Zn3 N1 C42 -148.2(5)
O101 Zn3 N1 C42 -60.6(5)
O6 Zn3 N1 C1 -164.5(4)
O1 Zn3 N1 C1 42.8(7)
O20 Zn3 N1 C1 -70.9(4)
N2 Zn3 N1 C1 22.2(4)
O101 Zn3 N1 C1 109.7(4)
O6 Zn3 N2 C7 124.4(6)
O1 Zn3 N2 C7 -25.6(4)
O20 Zn3 N2 C7 -121.2(4)
N1 Zn3 N2 C7 148.2(5)
O101 Zn3 N2 C7 59.6(4)
O6 Zn3 N2 C2 -45.6(7)
O1 Zn3 N2 C2 164.4(3)
O20 Zn3 N2 C2 68.8(3)
N1 Zn3 N2 C2 -21.8(3)
O101 Zn3 N2 C2 -110.4(3)
O24 Zn1 N3 C14 124.3(5)
O3 Zn1 N3 C14 -85.8(6)
O2 Zn1 N3 C14 15.6(5)
N4 Zn1 N3 C14 -139.6(5)
O24 Zn1 N3 C15 -62.8(4)
O3 Zn1 N3 C15 87.1(4)
O2 Zn1 N3 C15 -171.6(4)
N4 Zn1 N3 C15 33.3(3)
O24 Zn1 N4 C21 -120.8(4)
O3 Zn1 N4 C21 -12.9(4)
O2 Zn1 N4 C21 88.7(5)
N3 Zn1 N4 C21 141.9(5)
O24 Zn1 N4 C16 65.4(3)
O3 Zn1 N4 C16 173.3(3)
O2 Zn1 N4 C16 -85.1(4)
N3 Zn1 N4 C16 -31.8(3)
Zn2 O5 C37 C36 -20.3(7)
Zn5 O5 C37 C36 159.5(5)
Zn2 O5 C37 C39 162.1(3)
Zn5 O5 C37 C39 -18.2(5)
O22 Zn2 N5 C28 118.9(5)
O5 Zn2 N5 C28 -88.9(6)
O4 Zn2 N5 C28 11.8(5)
N6 Zn2 N5 C28 -144.0(5)
O22 Zn2 N5 C29 -64.7(3)
O5 Zn2 N5 C29 87.5(4)
O4 Zn2 N5 C29 -171.8(3)
N6 Zn2 N5 C29 32.4(3)
C45 O8 C6 C4 -2.9(8)
C45 O8 C6 C5 178.6(5)
O8 C6 C4 C2 -179.7(5)
C5 C6 C4 C2 -1.4(8)
C43 O7 C5 C3 -9.5(9)
C43 O7 C5 C6 169.7(6)
C4 C6 C5 O7 -178.0(5)
O8 C6 C5 O7 0.5(7)
C4 C6 C5 C3 1.3(9)
O8 C6 C5 C3 179.8(5)
C51 O11 C33 C31 -1.1(8)
C51 O11 C33 C34 175.6(5)
C42 N1 C1 C2 151.6(5)
Zn3 N1 C1 C2 -19.1(6)
C42 N1 C1 C3 -27.7(9)
Zn3 N1 C1 C3 161.6(5)
C2 N2 C7 C8 177.1(5)
Zn3 N2 C7 C8 8.3(8)
O7 C5 C3 C1 177.9(5)
C6 C5 C3 C1 -1.3(9)
C2 C1 C3 C5 1.6(9)
N1 C1 C3 C5 -179.1(5)
N2 C7 C8 C10 -169.7(5)
N2 C7 C8 C9 10.2(8)
C35 N6 C30 C29 -150.8(5)
Zn2 N6 C30 C29 26.3(5)
C35 N6 C30 C32 28.7(8)
Zn2 N6 C30 C32 -154.2(4)
C34 C32 C30 N6 179.9(5)
C34 C32 C30 C29 -0.7(8)
O5 C37 C36 C38 -179.6(5)
C39 C37 C36 C38 -2.0(8)
O5 C37 C36 C35 4.3(9)
C39 C37 C36 C35 -178.1(5)
C30 C32 C34 O12 178.8(5)
C30 C32 C34 C33 -2.3(8)
C53 O12 C34 C32 -12.9(7)
C53 O12 C34 C33 168.2(5)
O11 C33 C34 C32 -173.5(5)
C31 C33 C34 C32 3.3(8)
O11 C33 C34 O12 5.4(7)
C31 C33 C34 O12 -177.7(5)
C16 C18 C20 O10 179.0(5)
C16 C18 C20 C19 -3.0(8)
C49 O10 C20 C18 -13.9(8)
C49 O10 C20 C19 168.0(5)
C16 N4 C21 C22 178.5(5)
Zn1 N4 C21 C22 5.4(8)
N1 C1 C2 C4 179.0(5)
C3 C1 C2 C4 -1.7(8)
N1 C1 C2 N2 -0.1(7)
C3 C1 C2 N2 179.2(5)
C6 C4 C2 C1 1.6(8)
C6 C4 C2 N2 -179.4(5)
C7 N2 C2 C1 -151.1(5)
Zn3 N2 C2 C1 19.2(6)
C7 N2 C2 C4 29.8(8)
Zn3 N2 C2 C4 -159.9(4)
C47 O9 C19 C17 -5.5(8)
C47 O9 C19 C20 174.5(5)
C15 C17 C19 O9 174.5(5)
C15 C17 C19 C20 -5.5(8)
C18 C20 C19 O9 -174.2(5)
O10 C20 C19 O9 4.0(7)
C18 C20 C19 C17 5.9(8)
O10 C20 C19 C17 -175.9(5)
C30 N6 C35 C36 178.2(5)
Zn2 N6 C35 C36 1.7(8)
C38 C36 C35 N6 -171.2(6)
C37 C36 C35 N6 5.1(9)
N6 C30 C29 C31 -177.8(5)
C32 C30 C29 C31 2.7(8)
N6 C30 C29 N5 2.2(7)
C32 C30 C29 N5 -177.3(4)
C28 N5 C29 C31 -32.6(8)
Zn2 N5 C29 C31 150.7(4)
C28 N5 C29 C30 147.4(5)
Zn2 N5 C29 C30 -29.4(5)
C19 O9 C47 C48 -171.9(5)
Zn6 O4 C25 C27 -158.9(4)
Zn2 O4 C25 C27 18.2(7)
Zn6 O4 C25 C23 19.8(5)
Zn2 O4 C25 C23 -163.0(3)
C29 N5 C28 C27 -178.6(5)
Zn2 N5 C28 C27 -2.6(9)
C30 C29 C31 C33 -1.7(8)
N5 C29 C31 C33 178.2(5)
O11 C33 C31 C29 175.4(5)
C34 C33 C31 C29 -1.3(8)
N4 C21 C22 C23 3.3(9)
N4 C21 C22 C24 -175.4(5)
C19 C17 C15 C16 2.5(8)
C19 C17 C15 N3 -178.9(5)
C14 N3 C15 C16 142.6(5)
Zn1 N3 C15 C16 -31.0(5)
C14 N3 C15 C17 -36.1(8)
Zn1 N3 C15 C17 150.3(4)
C9 C8 C10 C12 -0.2(9)
C7 C8 C10 C12 179.7(6)
C34 O12 C53 C54 -173.3(5)
O4 C25 C27 C26 178.5(6)
C23 C25 C27 C26 -0.1(8)
O4 C25 C27 C28 -1.8(9)
C23 C25 C27 C28 179.5(5)
N5 C28 C27 C25 -6.1(10)
N5 C28 C27 C26 173.5(6)
Zn5 O6 C39 C41 -162.5(4)
Zn3 O6 C39 C41 33.8(7)
Zn5 O6 C39 C37 17.1(6)
Zn3 O6 C39 C37 -146.7(4)
C40 C41 C39 O6 175.9(5)
C42 C41 C39 O6 -6.3(9)
C40 C41 C39 C37 -3.7(8)
C42 C41 C39 C37 174.2(5)
O5 C37 C39 O6 1.3(7)
C36 C37 C39 O6 -176.5(5)
O5 C37 C39 C41 -179.1(5)
C36 C37 C39 C41 3.1(8)
C17 C15 C16 N4 -177.9(5)
N3 C15 C16 N4 3.3(7)
C17 C15 C16 C18 0.5(8)
N3 C15 C16 C18 -178.3(4)
C21 N4 C16 C15 -148.7(5)
Zn1 N4 C16 C15 25.4(5)
C21 N4 C16 C18 33.0(8)
Zn1 N4 C16 C18 -152.9(4)
C20 C18 C16 C15 -0.2(8)
C20 C18 C16 N4 178.0(5)
Zn4 O1 C9 C11 -15.1(5)
Zn3 O1 C9 C11 147.8(4)
Zn4 O1 C9 C8 163.6(4)
Zn3 O1 C9 C8 -33.5(6)
C10 C8 C9 O1 -177.0(5)
C7 C8 C9 O1 3.2(8)
C10 C8 C9 C11 1.7(7)
C7 C8 C9 C11 -178.2(5)
Zn1 O3 C23 C22 -17.7(7)
Zn6 O3 C23 C22 158.5(4)
Zn1 O3 C23 C25 164.4(3)
Zn6 O3 C23 C25 -19.4(5)
C24 C22 C23 O3 -178.8(5)
C21 C22 C23 O3 2.5(8)
C24 C22 C23 C25 -1.0(8)
C21 C22 C23 C25 -179.7(5)
O4 C25 C23 O3 -0.3(7)
C27 C25 C23 O3 178.5(5)
O4 C25 C23 C22 -178.2(5)
C27 C25 C23 C22 0.5(8)
C8 C10 C12 C13 -0.9(10)
C11 C13 C12 C10 0.5(9)
C14 C13 C12 C10 -177.4(6)
C20 O10 C49 C50 -173.8(5)
C15 N3 C14 C13 -178.7(5)
Zn1 N3 C14 C13 -6.5(9)
C11 C13 C14 N3 -4.3(9)
C12 C13 C14 N3 173.5(6)
C1 N1 C42 C41 -179.1(5)
Zn3 N1 C42 C41 -9.7(8)
C40 C41 C42 N1 171.2(6)
C39 C41 C42 N1 -6.7(9)
C37 C36 C38 C40 1.4(10)
C35 C36 C38 C40 177.8(6)
C6 O8 C45 C46 176.5(5)
C25 C27 C26 C24 0.3(10)
C28 C27 C26 C24 -179.4(6)
C27 C26 C24 C22 -0.8(11)
C23 C22 C24 C26 1.2(10)
C21 C22 C24 C26 180.0(6)
C5 O7 C43 C44 -174.7(6)
Zn1 O2 C11 C13 20.5(7)
Zn4 O2 C11 C13 -161.7(4)
Zn1 O2 C11 C9 -161.0(3)
Zn4 O2 C11 C9 16.9(5)
C12 C13 C11 O2 179.5(5)
C14 C13 C11 O2 -2.8(8)
C12 C13 C11 C9 1.0(8)
C14 C13 C11 C9 178.8(5)
O1 C9 C11 O2 -1.9(7)
C8 C9 C11 O2 179.3(4)
O1 C9 C11 C13 176.6(4)
C8 C9 C11 C13 -2.1(7)
C36 C38 C40 C41 -2.0(11)
C39 C41 C40 C38 3.1(9)
C42 C41 C40 C38 -175.0(6)
C33 O11 C51 C52 -171.0(6)
O18 Zn7 O13 C55 -128.7(5)
O16 Zn7 O13 C55 126.1(5)
O99 Zn7 O13 C55 -0.9(6)
Zn6 Zn7 O13 C55 43.9(6)
Zn4 Zn7 O13 C55 -45.8(6)
Zn5 Zn7 O13 C55 -1.6(5)
O18 Zn7 O16 C57 130.8(5)
O13 Zn7 O16 C57 -125.1(5)
O99 Zn7 O16 C57 1.0(6)
Zn6 Zn7 O16 C57 2.6(5)
Zn4 Zn7 O16 C57 46.3(6)
Zn5 Zn7 O16 C57 -43.9(6)
O13 Zn7 O18 C59 130.2(5)
O16 Zn7 O18 C59 -126.3(5)
O99 Zn7 O18 C59 3.4(6)
Zn6 Zn7 O18 C59 -42.2(6)
Zn4 Zn7 O18 C59 4.5(5)
Zn5 Zn7 O18 C59 48.5(6)
O99 Zn5 O14 C55 -3.9(5)
O6 Zn5 O14 C55 139.3(4)
O5 Zn5 O14 C55 -138.0(4)
O19 Zn5 O14 C55 62.4(5)
Zn7 Zn5 O14 C55 -2.0(4)
O99 Zn4 O17 C59 6.7(6)
O1 Zn4 O17 C59 -140.8(5)
O2 Zn4 O17 C59 136.5(5)
O19 Zn4 O17 C59 -62.0(5)
Zn7 Zn4 O17 C59 3.3(5)
O99 Zn6 O15 C57 0.6(5)
O4 Zn6 O15 C57 136.6(5)
O3 Zn6 O15 C57 -139.3(5)
Zn7 Zn6 O15 C57 -1.5(5)
Zn6 O15 C57 O16 4.1(9)
Zn6 O15 C57 C58 -178.6(5)
Zn7 O16 C57 O15 -4.9(10)
Zn7 O16 C57 C58 177.7(4)
Zn7 O13 C55 O14 0.6(9)
Zn7 O13 C55 C56 -178.8(5)
Zn5 O14 C55 O13 1.7(8)
Zn5 O14 C55 C56 -178.9(5)
Zn4 O17 C59 O18 -1.3(9)
Zn4 O17 C59 C60 176.8(5)
Zn7 O18 C59 O17 -3.7(9)
Zn7 O18 C59 C60 178.1(5)
O5 Zn2 O22 C63 53.2(4)
O4 Zn2 O22 C63 -54.1(4)
N5 Zn2 O22 C63 -141.3(4)
N6 Zn2 O22 C63 141.9(4)
O3 Zn1 O24 C65 54.5(4)
O2 Zn1 O24 C65 -53.4(4)
N3 Zn1 O24 C65 -141.6(4)
N4 Zn1 O24 C65 142.4(4)
O6 Zn3 O20 C61 -53.5(4)
O1 Zn3 O20 C61 55.4(4)
N2 Zn3 O20 C61 141.7(4)
N1 Zn3 O20 C61 -141.0(4)
O101 Zn3 O20 C61 -96(9)
O99 Zn4 O19 C61 163.1(5)
O17 Zn4 O19 C61 -72.9(5)
O1 Zn4 O19 C61 37.1(5)
O2 Zn4 O19 C61 46.8(7)
Zn7 Zn4 O19 C61 -154.2(5)
O99 Zn4 O19 Zn5 25.08(11)
O17 Zn4 O19 Zn5 149.09(14)
O1 Zn4 O19 Zn5 -100.85(13)
O2 Zn4 O19 Zn5 -91.2(4)
Zn7 Zn4 O19 Zn5 67.79(8)
O99 Zn5 O19 C61 -167.9(5)
O14 Zn5 O19 C61 66.9(5)
O6 Zn5 O19 C61 -41.8(5)
O5 Zn5 O19 C61 -53.9(6)
Zn7 Zn5 O19 C61 149.4(5)
O99 Zn5 O19 Zn4 -25.35(12)
O14 Zn5 O19 Zn4 -150.57(15)
O6 Zn5 O19 Zn4 100.73(14)
O5 Zn5 O19 Zn4 88.6(4)
Zn7 Zn5 O19 Zn4 -68.06(8)
Zn2 O22 C63 O21 0.3(7)
Zn2 O22 C63 C64 -178.9(6)
Zn1 O24 C65 O23 -2.1(7)
Zn1 O24 C65 C66 -178.7(6)
Zn4 O19 C61 O20 -55.7(9)
Zn5 O19 C61 O20 67.1(8)
Zn4 O19 C61 C62 123.4(8)
Zn5 O19 C61 C62 -113.7(8)
Zn3 O20 C61 O19 -4.5(8)
Zn3 O20 C61 C62 176.3(7)
O15 Zn6 O99 Zn5 104.3(2)
O4 Zn6 O99 Zn5 -28.5(2)
O3 Zn6 O99 Zn5 -118.32(19)
Zn7 Zn6 O99 Zn5 107.4(2)
O15 Zn6 O99 Zn4 -109.5(2)
O4 Zn6 O99 Zn4 117.77(18)
O3 Zn6 O99 Zn4 27.9(2)
Zn7 Zn6 O99 Zn4 -106.4(2)
O15 Zn6 O99 Zn7 -3.1(2)
O4 Zn6 O99 Zn7 -135.87(14)
O3 Zn6 O99 Zn7 134.27(14)
O14 Zn5 O99 Zn6 -103.9(2)
O6 Zn5 O99 Zn6 117.34(19)
O5 Zn5 O99 Zn6 26.5(2)
O19 Zn5 O99 Zn6 -176.8(2)
Zn7 Zn5 O99 Zn6 -106.7(2)
O14 Zn5 O99 Zn4 108.2(2)
O6 Zn5 O99 Zn4 -30.5(2)
O5 Zn5 O99 Zn4 -121.41(17)
O19 Zn5 O99 Zn4 35.31(16)
Zn7 Zn5 O99 Zn4 105.4(2)
O14 Zn5 O99 Zn7 2.8(2)
O6 Zn5 O99 Zn7 -135.97(14)
O5 Zn5 O99 Zn7 133.15(14)
O19 Zn5 O99 Zn7 -70.12(15)
O17 Zn4 O99 Zn6 101.0(2)
O1 Zn4 O99 Zn6 -115.28(19)
O2 Zn4 O99 Zn6 -24.2(2)
O19 Zn4 O99 Zn6 176.2(2)
Zn7 Zn4 O99 Zn6 106.2(2)
O17 Zn4 O99 Zn5 -111.2(2)
O1 Zn4 O99 Zn5 32.5(2)
O2 Zn4 O99 Zn5 123.55(17)
O19 Zn4 O99 Zn5 -36.06(16)
Zn7 Zn4 O99 Zn5 -106.0(2)
O17 Zn4 O99 Zn7 -5.2(2)
O1 Zn4 O99 Zn7 138.53(15)
O2 Zn4 O99 Zn7 -130.42(15)
O19 Zn4 O99 Zn7 69.97(15)
O18 Zn7 O99 Zn6 -120.05(18)
O13 Zn7 O99 Zn6 120.58(18)
O16 Zn7 O99 Zn6 2.5(2)
Zn4 Zn7 O99 Zn6 -121.7(2)
Zn5 Zn7 O99 Zn6 121.7(2)
O18 Zn7 O99 Zn5 118.29(18)
O13 Zn7 O99 Zn5 -1.1(2)
O16 Zn7 O99 Zn5 -119.20(18)
Zn6 Zn7 O99 Zn5 -121.7(2)
Zn4 Zn7 O99 Zn5 116.7(2)
O18 Zn7 O99 Zn4 1.6(2)
O13 Zn7 O99 Zn4 -117.75(18)
O16 Zn7 O99 Zn4 124.14(17)
Zn6 Zn7 O99 Zn4 121.7(2)
Zn5 Zn7 O99 Zn4 -116.7(2)
C101 S101 O101 Zn3 163.9(4)
C102 S101 O101 Zn3 59.7(5)
O6 Zn3 O101 S101 18.8(4)
O1 Zn3 O101 S101 -90.0(4)
O20 Zn3 O101 S101 61(10)
N2 Zn3 O101 S101 -176.3(4)
N1 Zn3 O101 S101 106.4(4)
